data_4501726
loop_
_publ_author_name
'Matsumoto, Kouzou'
'Inokuchi, Daisuke'
'Hirao, Yasukazu'
'Kurata, Hiroyuki'
'Kubo, Takashi'

_publ_section_title
;
 Hydrogen-Bonded Quartz-type Network of Diprotonated
 Tetrakis(4-pyridyl)methane Dications
;
_journal_issue 7
_journal_name_full 'Crystal Growth &amp; Design'
_journal_page_first 2854
_journal_paper_doi 10.1021/cg1003353
_journal_volume 10
_journal_year 2010
_chemical_formula_moiety 'C21 H18 Cl2 N4 '
_chemical_formula_sum 'C21 H18 Cl2 N4'
_chemical_formula_weight 397.31
_space_group_IT_number 15
_symmetry_cell_setting monoclinic
_symmetry_Int_Tables_number 15
_symmetry_space_group_name_Hall '-C 2yc'
_symmetry_space_group_name_H-M 'C 1 2/c 1'
_cell_angle_alpha 90.0000
_cell_angle_beta 109.8047(18)
_cell_angle_gamma 90.0000
_cell_formula_units_Z 4
_cell_length_a 17.6828(11)
_cell_length_b 7.1254(5)
_cell_length_c 16.3438(10)
_cell_measurement_reflns_used 7065
_cell_measurement_temperature 200.1
_cell_measurement_theta_max 27.4
_cell_measurement_theta_min 3.1
_cell_volume 1937.5(2)
_computing_cell_refinement PROCESS-AUTO
_computing_data_collection PROCESS-AUTO
_computing_data_reduction CrystalStructure
_computing_publication_material 'CrystalStructure 3.8'
_computing_structure_refinement SHELXL
_computing_structure_solution SIR2004
_diffrn_ambient_temperature 200
_diffrn_detector_area_resol_mean 10.00
_diffrn_measured_fraction_theta_full 0.997
_diffrn_measured_fraction_theta_max 0.997
_diffrn_measurement_device_type 'Rigaku RAXIS-RAPID'
_diffrn_measurement_method \w
_diffrn_radiation_type 'Mo K\a'
_diffrn_radiation_wavelength 0.71075
_diffrn_reflns_av_R_equivalents 0.024
_diffrn_reflns_limit_h_max 22
_diffrn_reflns_limit_h_min -22
_diffrn_reflns_limit_k_max 9
_diffrn_reflns_limit_k_min -9
_diffrn_reflns_limit_l_max 21
_diffrn_reflns_limit_l_min -21
_diffrn_reflns_number 9231
_diffrn_reflns_theta_full 27.43
_diffrn_reflns_theta_max 27.43
_exptl_absorpt_coefficient_mu 0.348
_exptl_absorpt_correction_T_max 0.966
_exptl_absorpt_correction_T_min 0.778
_exptl_absorpt_correction_type multi-scan
_exptl_absorpt_process_details
;
    Higashi, T. (1995). Program for Absorption Correction.
    Rigaku Corporation, Tokyo, Japan.
;
_exptl_crystal_colour colorless
_exptl_crystal_density_diffrn 1.362
_exptl_crystal_density_method 'not measured'
_exptl_crystal_description block
_exptl_crystal_F_000 824.00
_exptl_crystal_size_max 0.20
_exptl_crystal_size_mid 0.20
_exptl_crystal_size_min 0.10
_refine_diff_density_max 0.43
_refine_diff_density_min -0.16
_refine_ls_extinction_method none
_refine_ls_goodness_of_fit_ref 1.161
_refine_ls_hydrogen_treatment refall
_refine_ls_number_parameters 124
_refine_ls_number_reflns 2207
_refine_ls_R_factor_gt 0.0378
_refine_ls_shift/su_max 0.0010
_refine_ls_structure_factor_coef Fsqd
_refine_ls_weighting_details 'w = 1/[\s^2^(Fo^2^)+(0.1000P)^2^+0.0000P] where P=(Fo^2^+2Fc^2^)/3'
_refine_ls_weighting_scheme calc
_refine_ls_wR_factor_ref 0.1382
_reflns_number_gt 1946
_reflns_number_total 2207
_reflns_threshold_expression F^2^>2.0\s(F^2^)
_cod_data_source_file cg1003353_si_001.cif
_cod_data_source_block '_4Py4C_2Cl'
_cod_original_formula_sum 'C21 H18 Cl2 N4 '
_cod_database_code 4501726

loop_
_symmetry_equiv_pos_site_id
_symmetry_equiv_pos_as_xyz
1 +X,+Y,+Z
2 -X,+Y,1/2-Z
3 -X,-Y,-Z
4 +X,-Y,1/2+Z
5 1/2+X,1/2+Y,+Z
6 1/2-X,1/2+Y,1/2-Z
7 1/2-X,1/2-Y,-Z
8 1/2+X,1/2-Y,1/2+Z

loop_
_atom_site_label
_atom_site_type_symbol
_atom_site_fract_x
_atom_site_fract_y
_atom_site_fract_z
_atom_site_U_iso_or_equiv
_atom_site_adp_type
_atom_site_occupancy
_atom_site_symmetry_multiplicity
_atom_site_calc_flag
_atom_site_refinement_flags
Cl(1) Cl 0.26775(2) 1.13388(5) 0.38970(2) 0.03619(18) Uani 1.00 1 d .
N(1) N 0.18187(7) 0.50410(16) 0.36529(9) 0.0361(3) Uani 1.00 1 d .
N(2) N -0.04696(8) 1.28257(17) 0.44112(8) 0.0366(3) Uani 1.00 1 d .
C(1) C 0.0000 0.9162(2) 0.2500 0.0205(3) Uani 1.00 2 d S
C(2) C 0.06959(7) 0.77760(16) 0.29305(8) 0.0214(2) Uani 1.00 1 d .
C(3) C 0.11380(8) 0.69694(18) 0.24591(9) 0.0285(3) Uani 1.00 1 d .
C(4) C 0.16983(9) 0.5603(2) 0.28363(10) 0.0347(3) Uani 1.00 1 d .
C(5) C 0.14117(9) 0.5775(2) 0.41256(10) 0.0361(3) Uani 1.00 1 d .
C(6) C 0.08376(8) 0.7134(2) 0.37754(9) 0.0299(3) Uani 1.00 1 d .
C(7) C -0.01698(7) 1.04669(16) 0.31709(8) 0.0213(2) Uani 1.00 1 d .
C(8) C 0.04573(9) 1.11952(18) 0.38681(9) 0.0292(3) Uani 1.00 1 d .
C(9) C 0.02740(9) 1.2332(2) 0.44709(9) 0.0355(3) Uani 1.00 1 d .
C(10) C -0.10596(9) 1.2193(2) 0.37148(10) 0.0354(3) Uani 1.00 1 d .
C(11) C -0.09425(9) 1.10370(19) 0.30825(9) 0.0288(3) Uani 1.00 1 d .
H(1) H 0.1053 0.7362 0.1879 0.034 Uiso 1.00 1 c R
H(2) H 0.2001 0.5055 0.2516 0.042 Uiso 1.00 1 c R
H(3) H 0.1516 0.5363 0.4706 0.043 Uiso 1.00 1 c R
H(4) H 0.0538 0.7633 0.4110 0.036 Uiso 1.00 1 c R
H(5) H 0.1000 1.0923 0.3932 0.035 Uiso 1.00 1 c R
H(6) H 0.0707 1.2781 0.4954 0.043 Uiso 1.00 1 c R
H(7) H -0.1595 1.2556 0.3647 0.042 Uiso 1.00 1 c R
H(8) H -0.1386 1.0644 0.2597 0.035 Uiso 1.00 1 c R
H(9) H 0.2177 0.4161 0.3883 0.043 Uiso 1.00 1 c R

loop_
_atom_site_aniso_label
_atom_site_aniso_U_11
_atom_site_aniso_U_22
_atom_site_aniso_U_33
_atom_site_aniso_U_12
_atom_site_aniso_U_13
_atom_site_aniso_U_23
Cl(1) 0.0355(2) 0.0428(2) 0.0261(2) 0.01697(14) 0.00504(18) 0.00397(13)
N(1) 0.0278(5) 0.0299(6) 0.0436(7) 0.0066(4) 0.0032(5) 0.0105(5)
N(2) 0.0479(7) 0.0364(6) 0.0317(6) -0.0059(5) 0.0216(6) -0.0104(5)
C(1) 0.0217(8) 0.0230(7) 0.0166(7) 0.0000 0.0063(6) 0.0000
C(2) 0.0212(5) 0.0222(5) 0.0202(6) -0.0011(4) 0.0063(4) 0.0014(4)
C(3) 0.0304(6) 0.0295(6) 0.0268(7) 0.0041(5) 0.0115(5) 0.0020(5)
C(4) 0.0310(7) 0.0330(7) 0.0407(8) 0.0071(5) 0.0127(6) 0.0010(6)
C(5) 0.0373(8) 0.0363(7) 0.0305(7) 0.0036(6) 0.0059(6) 0.0134(6)
C(6) 0.0331(7) 0.0341(7) 0.0230(6) 0.0035(5) 0.0103(5) 0.0058(5)
C(7) 0.0273(6) 0.0212(5) 0.0163(5) -0.0011(4) 0.0086(4) -0.0001(4)
C(8) 0.0275(7) 0.0353(7) 0.0247(6) -0.0065(5) 0.0089(5) -0.0061(5)
C(9) 0.0412(8) 0.0391(7) 0.0262(7) -0.0113(6) 0.0117(6) -0.0121(5)
C(10) 0.0364(7) 0.0375(7) 0.0360(7) 0.0043(6) 0.0171(6) -0.0062(6)
C(11) 0.0279(6) 0.0330(6) 0.0240(6) 0.0032(5) 0.0067(5) -0.0030(5)

loop_
_atom_type_symbol
_atom_type_description
_atom_type_scat_dispersion_real
_atom_type_scat_dispersion_imag
_atom_type_scat_source
C C 0.003 0.002
;
International Tables for Crystallography
(1992, Vol. C, Tables 4.2.6.8 and 6.1.1.4)
;
H H 0.000 0.000
;
International Tables for Crystallography
(1992, Vol. C, Table 6.1.1.4)
;
Cl Cl 0.148 0.159
;
International Tables for Crystallography
(1992, Vol. C, Tables 4.2.6.8 and 6.1.1.4)
;
N N 0.006 0.003
;
International Tables for Crystallography
(1992, Vol. C, Tables 4.2.6.8 and 6.1.1.4)
;

loop_
_geom_angle_atom_site_label_1
_geom_angle_atom_site_label_2
_geom_angle_atom_site_label_3
_geom_angle
_geom_angle_publ_flag
_geom_angle_site_symmetry_1
_geom_angle_site_symmetry_3
C(4) N(1) C(5) 121.82(12) yes . .
C(9) N(2) C(10) 116.10(13) yes . .
C(2) C(1) C(2) 100.75(9) yes . 2_555
C(2) C(1) C(7) 112.18(6) yes . .
C(2) C(1) C(7) 113.03(6) yes . 2_555
C(2) C(1) C(7) 113.03(6) yes 2_555 .
C(2) C(1) C(7) 112.18(6) yes 2_555 2_555
C(7) C(1) C(7) 105.88(10) yes . 2_555
C(1) C(2) C(3) 121.33(10) yes . .
C(1) C(2) C(6) 120.51(11) yes . .
C(3) C(2) C(6) 117.76(11) yes . .
C(2) C(3) C(4) 119.82(13) yes . .
N(1) C(4) C(3) 120.31(15) yes . .
N(1) C(5) C(6) 120.18(14) yes . .
C(2) C(6) C(5) 120.09(14) yes . .
C(1) C(7) C(8) 120.87(11) yes . .
C(1) C(7) C(11) 121.68(9) yes . .
C(8) C(7) C(11) 117.36(12) yes . .
C(7) C(8) C(9) 118.86(13) yes . .
N(2) C(9) C(8) 124.13(12) yes . .
N(2) C(10) C(11) 124.29(14) yes . .
C(7) C(11) C(10) 119.08(11) yes . .
C(4) N(1) H(9) 119.1 no . .
C(5) N(1) H(9) 119.1 no . .
C(2) C(3) H(1) 120.1 no . .
C(4) C(3) H(1) 120.1 no . .
N(1) C(4) H(2) 119.8 no . .
C(3) C(4) H(2) 119.8 no . .
N(1) C(5) H(3) 119.9 no . .
C(6) C(5) H(3) 119.9 no . .
C(2) C(6) H(4) 120.0 no . .
C(5) C(6) H(4) 120.0 no . .
C(7) C(8) H(5) 120.6 no . .
C(9) C(8) H(5) 120.6 no . .
N(2) C(9) H(6) 117.9 no . .
C(8) C(9) H(6) 117.9 no . .
N(2) C(10) H(7) 117.9 no . .
C(11) C(10) H(7) 117.9 no . .
C(7) C(11) H(8) 120.5 no . .
C(10) C(11) H(8) 120.5 no . .

loop_
_geom_bond_atom_site_label_1
_geom_bond_atom_site_label_2
_geom_bond_distance
_geom_bond_publ_flag
_geom_bond_site_symmetry_2
N(1) C(4) 1.339(2) yes .
N(1) C(5) 1.329(2) yes .
N(2) C(9) 1.332(2) yes .
N(2) C(10) 1.3351(17) yes .
C(1) C(2) 1.5485(14) yes .
C(1) C(2) 1.5485(14) yes 2_555
C(1) C(7) 1.5428(15) yes .
C(1) C(7) 1.5428(15) yes 2_555
C(2) C(3) 1.394(2) yes .
C(2) C(6) 1.3944(19) yes .
C(3) C(4) 1.3770(18) yes .
C(5) C(6) 1.3791(19) yes .
C(7) C(8) 1.3932(16) yes .
C(7) C(11) 1.385(2) yes .
C(8) C(9) 1.396(2) yes .
C(10) C(11) 1.391(2) yes .
N(1) H(9) 0.880 no .
C(3) H(1) 0.950 no .
C(4) H(2) 0.950 no .
C(5) H(3) 0.950 no .
C(6) H(4) 0.950 no .
C(8) H(5) 0.950 no .
C(9) H(6) 0.950 no .
C(10) H(7) 0.950 no .
C(11) H(8) 0.950 no .

loop_
_geom_contact_atom_site_label_1
_geom_contact_atom_site_label_2
_geom_contact_distance
_geom_contact_site_symmetry_2
Cl(1) N(1) 3.0023(12) 1_565
Cl(1) C(3) 3.5563(17) 6_555
Cl(1) C(4) 3.4114(18) 6_555
Cl(1) C(5) 3.4323(14) 7_566
N(1) Cl(1) 3.0023(12) 1_545
N(2) C(5) 3.491(2) 3_576
N(2) C(6) 3.243(2) 3_576
C(3) Cl(1) 3.5563(17) 6_545
C(4) Cl(1) 3.4114(18) 6_545
C(4) C(10) 3.415(2) 2_545
C(5) Cl(1) 3.4323(14) 7_566
C(5) N(2) 3.491(2) 3_576
C(5) C(9) 3.340(2) 1_545
C(6) N(2) 3.243(2) 3_576
C(9) C(5) 3.340(2) 1_565
C(10) C(4) 3.415(2) 2_565
Cl(1) H(1) 3.018 6_555
Cl(1) H(2) 3.422 1_565
Cl(1) H(2) 2.717 6_555
Cl(1) H(3) 2.551 7_566
Cl(1) H(5) 3.000 .
Cl(1) H(6) 2.906 7_576
Cl(1) H(7) 3.073 5_545
Cl(1) H(8) 2.764 2_555
Cl(1) H(9) 2.194 1_565
Cl(1) H(9) 3.568 7_566
N(1) H(5) 3.370 1_545
N(1) H(7) 3.332 5_545
N(2) H(3) 2.997 3_576
N(2) H(4) 2.482 3_576
N(2) H(6) 3.368 3_586
C(4) H(7) 3.212 2_545
C(4) H(7) 3.177 5_545
C(4) H(8) 3.539 5_545
C(5) H(5) 3.525 1_545
C(5) H(6) 3.014 1_545
C(8) H(3) 3.531 1_565
C(9) H(3) 3.011 1_565
C(9) H(4) 3.114 3_576
C(10) H(2) 2.951 2_565
C(10) H(3) 3.429 3_576
C(10) H(4) 3.359 3_576
C(11) H(2) 3.379 2_565
C(11) H(2) 3.506 5_455
H(1) Cl(1) 3.018 6_545
H(1) H(6) 2.996 4_574
H(2) Cl(1) 3.422 1_545
H(2) Cl(1) 2.717 6_545
H(2) C(10) 2.951 2_545
H(2) C(11) 3.379 2_545
H(2) C(11) 3.506 5_545
H(2) H(7) 2.524 2_545
H(2) H(7) 3.106 5_545
H(2) H(8) 3.311 2_545
H(2) H(8) 2.841 5_545
H(3) Cl(1) 2.551 7_566
H(3) N(2) 2.997 3_576
H(3) C(8) 3.531 1_545
H(3) C(9) 3.011 1_545
H(3) C(10) 3.429 3_576
H(3) H(5) 3.415 1_545
H(3) H(6) 2.448 1_545
H(3) H(7) 3.035 3_576
H(4) N(2) 2.482 3_576
H(4) C(9) 3.114 3_576
H(4) C(10) 3.359 3_576
H(4) H(6) 3.091 3_576
H(4) H(7) 3.508 3_576
H(5) Cl(1) 3.000 .
H(5) N(1) 3.370 1_565
H(5) C(5) 3.525 1_565
H(5) H(3) 3.415 1_565
H(5) H(9) 3.127 1_565
H(6) Cl(1) 2.906 7_576
H(6) N(2) 3.368 3_586
H(6) C(5) 3.014 1_565
H(6) H(1) 2.996 4_575
H(6) H(3) 2.448 1_565
H(6) H(4) 3.091 3_576
H(7) Cl(1) 3.073 5_455
H(7) N(1) 3.332 5_455
H(7) C(4) 3.212 2_565
H(7) C(4) 3.177 5_455
H(7) H(2) 2.524 2_565
H(7) H(2) 3.106 5_455
H(7) H(3) 3.035 3_576
H(7) H(4) 3.508 3_576
H(7) H(9) 3.359 5_455
H(8) Cl(1) 2.764 2_555
H(8) C(4) 3.539 5_455
H(8) H(2) 3.311 2_565
H(8) H(2) 2.841 5_455
H(8) H(9) 3.434 2_565
H(9) Cl(1) 2.194 1_545
H(9) Cl(1) 3.568 7_566
H(9) H(5) 3.127 1_545
H(9) H(7) 3.359 5_545
H(9) H(8) 3.434 2_545

loop_
_geom_torsion_atom_site_label_1
_geom_torsion_atom_site_label_2
_geom_torsion_atom_site_label_3
_geom_torsion_atom_site_label_4
_geom_torsion
_geom_torsion_site_symmetry_1
_geom_torsion_site_symmetry_3
_geom_torsion_site_symmetry_4
C(4) N(1) C(5) C(6) 1.0(2) . . .
C(5) N(1) C(4) C(3) -0.3(2) . . .
C(9) N(2) C(10) C(11) 1.9(2) . . .
C(10) N(2) C(9) C(8) -1.2(2) . . .
C(2) C(1) C(2) C(3) 82.95(12) . 2_555 2_555
C(2) C(1) C(2) C(6) -89.63(11) . 2_555 2_555
C(2) C(1) C(2) C(3) 82.95(12) 2_555 . .
C(2) C(1) C(2) C(6) -89.63(11) 2_555 . .
C(2) C(1) C(7) C(8) 39.02(15) . . .
C(2) C(1) C(7) C(11) -144.31(11) . . .
C(7) C(1) C(2) C(3) -156.55(10) . . .
C(7) C(1) C(2) C(6) 30.86(14) . . .
C(2) C(1) C(7) C(8) 152.11(11) . 2_555 2_555
C(2) C(1) C(7) C(11) -31.22(15) . 2_555 2_555
C(7) C(1) C(2) C(3) -36.93(14) 2_555 . .
C(7) C(1) C(2) C(6) 150.49(10) 2_555 . .
C(2) C(1) C(7) C(8) 152.11(11) 2_555 . .
C(2) C(1) C(7) C(11) -31.22(15) 2_555 . .
C(7) C(1) C(2) C(3) -36.93(14) . 2_555 2_555
C(7) C(1) C(2) C(6) 150.49(10) . 2_555 2_555
C(2) C(1) C(7) C(8) 39.02(15) 2_555 2_555 2_555
C(2) C(1) C(7) C(11) -144.31(11) 2_555 2_555 2_555
C(7) C(1) C(2) C(3) -156.55(10) 2_555 2_555 2_555
C(7) C(1) C(2) C(6) 30.86(14) 2_555 2_555 2_555
C(7) C(1) C(7) C(8) -84.71(12) . 2_555 2_555
C(7) C(1) C(7) C(11) 91.97(12) . 2_555 2_555
C(7) C(1) C(7) C(8) -84.71(12) 2_555 . .
C(7) C(1) C(7) C(11) 91.97(12) 2_555 . .
C(1) C(2) C(3) C(4) -173.51(11) . . .
C(1) C(2) C(6) C(5) 174.25(11) . . .
C(3) C(2) C(6) C(5) 1.41(18) . . .
C(6) C(2) C(3) C(4) -0.73(18) . . .
C(2) C(3) C(4) N(1) 0.20(19) . . .
N(1) C(5) C(6) C(2) -1.6(2) . . .
C(1) C(7) C(8) C(9) -178.41(11) . . .
C(1) C(7) C(11) C(10) 179.10(12) . . .
C(8) C(7) C(11) C(10) -4.1(2) . . .
C(11) C(7) C(8) C(9) 4.78(19) . . .
C(7) C(8) C(9) N(2) -2.2(2) . . .
N(2) C(10) C(11) C(7) 0.8(2) . . .
